data_4305157
loop_
_publ_author_name
'Mei Wang'
'Cheng-Bing Ma'
'Da-Qiang Yuan'
'Hui-Sheng Wang'
'Chang-Neng Chen'
'Qiu-Tian Liu'

_publ_section_title
;
Synthesis and Characterization of a Family of Penta- and
Tetra-Manganese(III) Complexes Derived from an Assembly System
Containing tert-Butylphosphonic Acid
;
_journal_name_full 'Inorganic Chemistry'
_journal_page_first 5580
_journal_page_last 5590
_journal_paper_doi 10.1021/ic701343s
_journal_volume 47
_journal_year 2008
_chemical_formula_sum 'C45 H71 Mn4 N3 O20.5'
_chemical_formula_weight 1201.81
_chemical_name_systematic
;
 ?
;
_space_group_IT_number 2
_symmetry_cell_setting triclinic
_symmetry_space_group_name_Hall '-P 1'
_symmetry_space_group_name_H-M 'P -1'
_atom_sites_solution_hydrogens geom
_atom_sites_solution_primary direct
_atom_sites_solution_secondary difmap
_audit_creation_method SHELXL-97
_cell_angle_alpha 78.848(9)
_cell_angle_beta 84.450(8)
_cell_angle_gamma 83.593(11)
_cell_formula_units_Z 2
_cell_length_a 12.575(5)
_cell_length_b 12.724(5)
_cell_length_c 19.455(8)
_cell_measurement_reflns_used 5201
_cell_measurement_temperature 293(2)
_cell_measurement_theta_max 27.48
_cell_measurement_theta_min 2.02
_cell_volume 3026(2)
_computing_cell_refinement 'Siemens SMART & SAINT'
_computing_data_collection 'Siemens SMART'
_computing_data_reduction 'Siemens XPREP'
_computing_molecular_graphics 'Bruker SHELXTL'
_computing_publication_material 'Bruker SHELXTL'
_computing_structure_refinement 'Siemens SHELXTL'
_computing_structure_solution 'Siemens SHELXTL'
_diffrn_ambient_temperature 293(2)
_diffrn_measured_fraction_theta_full 0.981
_diffrn_measured_fraction_theta_max 0.981
_diffrn_measurement_device_type 'Bruker P4'
_diffrn_measurement_method '\w scans'
_diffrn_radiation_monochromator graphite
_diffrn_radiation_source 'fine-focus sealed tube'
_diffrn_radiation_type MoK\a
_diffrn_radiation_wavelength 0.71073
_diffrn_reflns_av_R_equivalents 0.0290
_diffrn_reflns_av_sigmaI/netI 0.0474
_diffrn_reflns_limit_h_max 16
_diffrn_reflns_limit_h_min -16
_diffrn_reflns_limit_k_max 12
_diffrn_reflns_limit_k_min -16
_diffrn_reflns_limit_l_max 24
_diffrn_reflns_limit_l_min -25
_diffrn_reflns_number 23278
_diffrn_reflns_theta_full 27.48
_diffrn_reflns_theta_max 27.48
_diffrn_reflns_theta_min 2.02
_diffrn_standards_decay_% 0
_diffrn_standards_interval_count 0
_diffrn_standards_interval_time .
_diffrn_standards_number 0
_exptl_absorpt_coefficient_mu 0.883
_exptl_absorpt_correction_T_max .8742
_exptl_absorpt_correction_T_min .6783
_exptl_absorpt_correction_type empirical
_exptl_absorpt_process_details 'SADABS (Sheldrick, 1996)'
_exptl_crystal_colour brown
_exptl_crystal_density_diffrn 1.319
_exptl_crystal_density_method 'not measured'
_exptl_crystal_description prism
_exptl_crystal_F_000 1252
_exptl_crystal_size_max .45
_exptl_crystal_size_mid .40
_exptl_crystal_size_min .15
_refine_diff_density_max 0.922
_refine_diff_density_min -0.570
_refine_diff_density_rms 0.087
_refine_ls_extinction_method none
_refine_ls_goodness_of_fit_ref 1.011
_refine_ls_hydrogen_treatment constr
_refine_ls_matrix_type full
_refine_ls_number_parameters 653
_refine_ls_number_reflns 13634
_refine_ls_number_restraints 0
_refine_ls_restrained_S_all 1.011
_refine_ls_R_factor_gt 0.0733
_refine_ls_shift/su_max 0.000
_refine_ls_shift/su_mean 0.000
_refine_ls_structure_factor_coef Fsqd
_refine_ls_weighting_details 'calc w=1/[\s^2^(Fo^2^)+(0.1422P)^2^+1.4427P] where P=(Fo^2^+2Fc^2^)/3'
_refine_ls_weighting_scheme calc
_refine_ls_wR_factor_gt 0.2014
_refine_ls_wR_factor_ref 0.2432
_reflns_number_gt 8465
_reflns_number_total 13634
_reflns_threshold_expression >2sigma(I)
_cod_data_source_file ic701343s-file001_5.cif
_cod_data_source_block compound-5
_cod_depositor_comments
;
The following automatic conversions were performed:
'_symmetry_cell_setting' value 'Triclinic' changed to 'triclinic'
according to '/home/saulius/struct/CIF-dictionaries/cif_core.dic'
dictionary named 'cif_core.dic' version 2.4.1 from 2010-06-29.

Automatic conversion script
Id: cif_fix_enum 1527 2010-12-29 10:47:43Z saulius 
;
_cod_original_formula_sum 'C45 H71 Mn4 N3 O20.50'
_cod_database_code 4305157
_refine_ls_r_factor_ref 0.1124

loop_
_symmetry_equiv_pos_as_xyz
'x, y, z'
'-x, -y, -z'

loop_
_atom_site_label
_atom_site_type_symbol
_atom_site_fract_x
_atom_site_fract_y
_atom_site_fract_z
_atom_site_U_iso_or_equiv
_atom_site_adp_type
_atom_site_occupancy
_atom_site_symmetry_multiplicity
_atom_site_calc_flag
_atom_site_refinement_flags
_atom_site_disorder_assembly
_atom_site_disorder_group
Mn1 Mn 1.10862(5) 0.50261(6) 0.22649(4) 0.0579(2) Uani 1 1 d . . .
Mn2 Mn 0.88113(6) 0.65904(6) 0.17955(4) 0.0530(2) Uani 1 1 d . . .
Mn3 Mn 0.85702(5) 0.47885(5) 0.28980(4) 0.04990(19) Uani 1 1 d . . .
Mn4 Mn 0.72269(5) 0.71784(5) 0.31602(4) 0.04944(19) Uani 1 1 d . . .
O1 O 0.9625(2) 0.5291(3) 0.21869(16) 0.0513(7) Uani 1 1 d . . .
O2 O 0.7903(2) 0.6218(2) 0.26188(15) 0.0466(6) Uani 1 1 d . . .
O3 O 1.4007(3) 0.3707(4) 0.1761(3) 0.0951(13) Uani 1 1 d . . .
O4 O 1.2615(3) 0.4636(3) 0.2246(2) 0.0701(10) Uani 1 1 d . . .
O5 O 0.4697(3) 0.8474(3) 0.4197(2) 0.0848(12) Uani 1 1 d . . .
O6 O 0.6350(3) 0.8092(3) 0.37218(18) 0.0590(8) Uani 1 1 d . . .
O7 O 1.1127(3) 0.5641(3) 0.3099(2) 0.0691(10) Uani 1 1 d . . .
O8 O 0.9576(3) 0.5183(3) 0.36765(18) 0.0665(9) Uani 1 1 d . . .
O9 O 1.0933(3) 0.3426(3) 0.2874(2) 0.0692(9) Uani 1 1 d . . .
O10 O 0.9183(3) 0.3278(3) 0.3102(2) 0.0642(9) Uani 1 1 d . . .
O11 O 1.1418(3) 0.6522(3) 0.1552(2) 0.0758(10) Uani 1 1 d . . .
O12 O 0.9887(3) 0.6976(3) 0.10243(19) 0.0695(9) Uani 1 1 d . . .
O13 O 0.8001(3) 0.5623(3) 0.12329(19) 0.0686(9) Uani 1 1 d . . .
O14 O 0.7635(3) 0.4298(3) 0.2131(2) 0.0624(8) Uani 1 1 d . . .
O15 O 0.7229(3) 0.5900(3) 0.40934(17) 0.0632(8) Uani 1 1 d . . .
O16 O 0.7496(3) 0.4381(3) 0.36536(17) 0.0584(8) Uani 1 1 d . . .
O17 O 0.9497(3) 0.7723(3) 0.2315(2) 0.0683(9) Uani 1 1 d . . .
O18 O 0.8480(3) 0.7846(3) 0.33046(19) 0.0655(9) Uani 1 1 d . . .
O19 O 0.6885(3) 0.8414(3) 0.2210(2) 0.0671(9) Uani 1 1 d . . .
O20 O 0.7869(3) 0.7793(3) 0.13358(18) 0.0694(9) Uani 1 1 d . . .
O21 O 1.563(2) 0.233(2) 0.0191(13) 0.242(10) Uiso 0.50 1 d P . .
N1 N 1.1283(3) 0.4289(3) 0.1400(2) 0.0591(9) Uani 1 1 d . . .
N2 N 0.5743(3) 0.6717(3) 0.3070(2) 0.0548(9) Uani 1 1 d . . .
N3 N 0.5961(4) 1.1359(3) 0.3199(3) 0.0734(12) Uani 1 1 d . . .
C1 C 1.0543(5) 0.4170(5) 0.0981(3) 0.0712(14) Uani 1 1 d . . .
H1A H 0.9843 0.4471 0.1056 0.085 Uiso 1 1 calc R . .
C2 C 1.0801(6) 0.3607(5) 0.0439(3) 0.0833(17) Uani 1 1 d . . .
H2A H 1.0275 0.3524 0.0154 0.100 Uiso 1 1 calc R . .
C3 C 1.1847(7) 0.3167(5) 0.0321(3) 0.090(2) Uani 1 1 d . . .
H3A H 1.2035 0.2799 -0.0049 0.108 Uiso 1 1 calc R . .
C4 C 1.2589(6) 0.3282(5) 0.0754(3) 0.0808(16) Uani 1 1 d . . .
H4A H 1.3290 0.2975 0.0691 0.097 Uiso 1 1 calc R . .
C5 C 1.2301(4) 0.3859(4) 0.1291(3) 0.0635(12) Uani 1 1 d . . .
C6 C 1.3052(4) 0.4064(5) 0.1798(3) 0.0688(13) Uani 1 1 d . . .
C7 C 0.5516(4) 0.5978(5) 0.2705(3) 0.0665(13) Uani 1 1 d . . .
H7A H 0.6069 0.5617 0.2463 0.080 Uiso 1 1 calc R . .
C8 C 0.4477(4) 0.5758(5) 0.2691(4) 0.0826(18) Uani 1 1 d . . .
H8A H 0.4329 0.5244 0.2441 0.099 Uiso 1 1 calc R . .
C9 C 0.3658(4) 0.6290(6) 0.3041(4) 0.0869(19) Uani 1 1 d . . .
H9A H 0.2950 0.6155 0.3024 0.104 Uiso 1 1 calc R . .
C10 C 0.3904(4) 0.7032(5) 0.3420(3) 0.0725(15) Uani 1 1 d . . .
H10A H 0.3361 0.7401 0.3664 0.087 Uiso 1 1 calc R . .
C11 C 0.4953(4) 0.7222(4) 0.3434(3) 0.0558(11) Uani 1 1 d . . .
C12 C 0.5330(4) 0.7991(4) 0.3829(3) 0.0612(12) Uani 1 1 d . . .
C13 C 1.0431(4) 0.5569(4) 0.3632(3) 0.0609(12) Uani 1 1 d . . .
C14 C 1.0754(6) 0.5984(6) 0.4242(3) 0.089(2) Uani 1 1 d . . .
H14A H 1.1158 0.5396 0.4530 0.107 Uiso 1 1 calc R . .
H14B H 1.1241 0.6528 0.4059 0.107 Uiso 1 1 calc R . .
C15 C 0.9949(12) 0.6428(10) 0.4685(7) 0.179(5) Uani 1 1 d . . .
H15A H 1.0274 0.6671 0.5045 0.268 Uiso 1 1 calc R . .
H15B H 0.9478 0.5891 0.4897 0.268 Uiso 1 1 calc R . .
H15C H 0.9546 0.7025 0.4415 0.268 Uiso 1 1 calc R . .
C16 C 1.0163(4) 0.2898(4) 0.3090(3) 0.0616(12) Uani 1 1 d . . .
C17 C 1.0379(5) 0.1719(5) 0.3397(5) 0.098(2) Uani 1 1 d . . .
H17A H 1.0280 0.1622 0.3906 0.117 Uiso 1 1 calc R . .
H17B H 0.9861 0.1323 0.3242 0.117 Uiso 1 1 calc R . .
C18 C 1.1481(10) 0.1266(10) 0.3193(10) 0.218(7) Uani 1 1 d . . .
H18A H 1.1573 0.0515 0.3397 0.327 Uiso 1 1 calc R . .
H18B H 1.1998 0.1639 0.3360 0.327 Uiso 1 1 calc R . .
H18C H 1.1583 0.1353 0.2690 0.327 Uiso 1 1 calc R . .
C19 C 1.0898(6) 0.7045(5) 0.1089(3) 0.0772(16) Uani 1 1 d . . .
C20 C 1.1353(8) 0.7921(10) 0.0520(5) 0.163(5) Uani 1 1 d . . .
H20A H 1.0810 0.8234 0.0208 0.244 Uiso 1 1 calc R . .
H20B H 1.1955 0.7611 0.0260 0.244 Uiso 1 1 calc R . .
H20C H 1.1581 0.8467 0.0736 0.244 Uiso 1 1 calc R . .
C21 C 0.7541(4) 0.4794(4) 0.1514(3) 0.0656(13) Uani 1 1 d . . .
C22 C 0.6849(8) 0.4378(7) 0.1046(5) 0.123(3) Uani 1 1 d . . .
H22A H 0.6853 0.4842 0.0594 0.185 Uiso 1 1 calc R . .
H22B H 0.6127 0.4365 0.1257 0.185 Uiso 1 1 calc R . .
H22C H 0.7130 0.3663 0.0992 0.185 Uiso 1 1 calc R . .
C23 C 0.7170(4) 0.4932(4) 0.4131(3) 0.0577(11) Uani 1 1 d . . .
C24 C 0.6653(7) 0.4299(6) 0.4789(3) 0.097(2) Uani 1 1 d . . .
H24A H 0.6653 0.3564 0.4737 0.145 Uiso 1 1 calc R . .
H24B H 0.5927 0.4602 0.4868 0.145 Uiso 1 1 calc R . .
H24C H 0.7048 0.4328 0.5182 0.145 Uiso 1 1 calc R . .
C25 C 0.9304(4) 0.8014(4) 0.2877(3) 0.0620(12) Uani 1 1 d . . .
C26 C 1.0106(5) 0.8640(5) 0.3131(4) 0.0805(17) Uani 1 1 d . . .
H26A H 0.9814 0.9385 0.3094 0.097 Uiso 1 1 calc R . .
H26B H 1.0200 0.8351 0.3623 0.097 Uiso 1 1 calc R . .
C27 C 1.1183(6) 0.8599(8) 0.2723(6) 0.127(3) Uani 1 1 d . . .
H27A H 1.1655 0.8996 0.2910 0.191 Uiso 1 1 calc R . .
H27B H 1.1101 0.8910 0.2238 0.191 Uiso 1 1 calc R . .
H27C H 1.1482 0.7864 0.2759 0.191 Uiso 1 1 calc R . .
C28 C 0.7161(5) 0.8441(4) 0.1585(3) 0.0644(12) Uani 1 1 d . . .
C29 C 0.6604(8) 0.9290(7) 0.1046(4) 0.128(3) Uani 1 1 d . . .
H29A H 0.6085 0.9739 0.1281 0.192 Uiso 1 1 calc R . .
H29B H 0.6249 0.8948 0.0746 0.192 Uiso 1 1 calc R . .
H29C H 0.7126 0.9723 0.0768 0.192 Uiso 1 1 calc R . .
C30 C 0.5214(6) 1.2321(5) 0.3376(4) 0.0845(18) Uani 1 1 d . . .
H30A H 0.5638 1.2800 0.3542 0.101 Uiso 1 1 calc R . .
H30B H 0.4916 1.2712 0.2948 0.101 Uiso 1 1 calc R . .
C31 C 0.4310(6) 1.2048(6) 0.3915(4) 0.097(2) Uani 1 1 d . . .
H31A H 0.4601 1.1752 0.4363 0.116 Uiso 1 1 calc R . .
H31B H 0.3939 1.1496 0.3783 0.116 Uiso 1 1 calc R . .
C32 C 0.3499(9) 1.3016(8) 0.4000(6) 0.145(4) Uani 1 1 d . . .
H32A H 0.3874 1.3555 0.4143 0.174 Uiso 1 1 calc R . .
H32B H 0.3237 1.3325 0.3545 0.174 Uiso 1 1 calc R . .
C33 C 0.2580(8) 1.2792(9) 0.4502(6) 0.140(4) Uani 1 1 d . . .
H33A H 0.2142 1.3451 0.4535 0.210 Uiso 1 1 calc R . .
H33B H 0.2825 1.2473 0.4954 0.210 Uiso 1 1 calc R . .
H33C H 0.2165 1.2305 0.4347 0.210 Uiso 1 1 calc R . .
C34 C 0.5354(5) 1.0552(4) 0.2958(3) 0.0761(15) Uani 1 1 d . . .
H34A H 0.4883 1.0239 0.3351 0.091 Uiso 1 1 calc R . .
H34B H 0.5868 0.9977 0.2837 0.091 Uiso 1 1 calc R . .
C35 C 0.4677(6) 1.0984(6) 0.2331(4) 0.094(2) Uani 1 1 d . . .
H35A H 0.4189 1.1595 0.2425 0.112 Uiso 1 1 calc R . .
H35B H 0.5139 1.1218 0.1913 0.112 Uiso 1 1 calc R . .
C36 C 0.4049(6) 1.0085(6) 0.2220(4) 0.099(2) Uani 1 1 d . . .
H36A H 0.3561 0.9891 0.2632 0.119 Uiso 1 1 calc R . .
H36B H 0.4544 0.9457 0.2173 0.119 Uiso 1 1 calc R . .
C37 C 0.3408(9) 1.0393(9) 0.1574(6) 0.148(4) Uani 1 1 d . . .
H37A H 0.2994 0.9815 0.1545 0.223 Uiso 1 1 calc R . .
H37B H 0.3891 1.0528 0.1160 0.223 Uiso 1 1 calc R . .
H37C H 0.2935 1.1030 0.1609 0.223 Uiso 1 1 calc R . .
C38 C 0.6791(6) 1.1823(5) 0.2625(4) 0.0846(17) Uani 1 1 d . . .
H38A H 0.6422 1.2150 0.2210 0.102 Uiso 1 1 calc R . .
H38B H 0.7102 1.2390 0.2784 0.102 Uiso 1 1 calc R . .
C39 C 0.7692(6) 1.1030(5) 0.2418(4) 0.0881(18) Uani 1 1 d . . .
H39A H 0.7399 1.0404 0.2324 0.106 Uiso 1 1 calc R . .
H39B H 0.8155 1.0796 0.2801 0.106 Uiso 1 1 calc R . .
C40 C 0.8338(8) 1.1553(7) 0.1769(5) 0.117(3) Uani 1 1 d . . .
H40A H 0.8580 1.2209 0.1856 0.141 Uiso 1 1 calc R . .
H40B H 0.7879 1.1747 0.1382 0.141 Uiso 1 1 calc R . .
C41 C 0.9313(9) 1.0818(9) 0.1557(6) 0.148(4) Uani 1 1 d . . .
H41A H 0.9690 1.1182 0.1142 0.222 Uiso 1 1 calc R . .
H41B H 0.9077 1.0171 0.1464 0.222 Uiso 1 1 calc R . .
H41C H 0.9782 1.0642 0.1932 0.222 Uiso 1 1 calc R . .
C42 C 0.6506(5) 1.0740(5) 0.3835(3) 0.0774(15) Uani 1 1 d . . .
H42A H 0.5959 1.0431 0.4177 0.093 Uiso 1 1 calc R . .
H42B H 0.6973 1.0148 0.3692 0.093 Uiso 1 1 calc R . .
C43 C 0.7161(6) 1.1366(5) 0.4195(4) 0.0892(18) Uani 1 1 d . . .
H43A H 0.6688 1.1893 0.4405 0.107 Uiso 1 1 calc R . .
H43B H 0.7659 1.1749 0.3850 0.107 Uiso 1 1 calc R . .
C44 C 0.7780(7) 1.0630(7) 0.4758(4) 0.108(2) Uani 1 1 d . . .
H44A H 0.7282 1.0212 0.5082 0.130 Uiso 1 1 calc R . .
H44B H 0.8280 1.0132 0.4540 0.130 Uiso 1 1 calc R . .
C45 C 0.8389(9) 1.1219(10) 0.5162(6) 0.154(4) Uani 1 1 d . . .
H45A H 0.8776 1.0710 0.5502 0.230 Uiso 1 1 calc R . .
H45B H 0.7896 1.1690 0.5397 0.230 Uiso 1 1 calc R . .
H45C H 0.8884 1.1634 0.4845 0.230 Uiso 1 1 calc R . .

loop_
_atom_site_aniso_label
_atom_site_aniso_U_11
_atom_site_aniso_U_22
_atom_site_aniso_U_33
_atom_site_aniso_U_23
_atom_site_aniso_U_13
_atom_site_aniso_U_12
Mn1 0.0421(4) 0.0685(5) 0.0710(5) -0.0310(4) 0.0003(3) -0.0120(3)
Mn2 0.0541(4) 0.0497(4) 0.0578(4) -0.0152(3) -0.0002(3) -0.0098(3)
Mn3 0.0430(3) 0.0440(4) 0.0652(4) -0.0159(3) -0.0012(3) -0.0072(3)
Mn4 0.0473(4) 0.0442(4) 0.0617(4) -0.0198(3) -0.0039(3) -0.0082(3)
O1 0.0416(15) 0.0533(17) 0.0626(18) -0.0192(14) 0.0012(12) -0.0091(13)
O2 0.0460(15) 0.0395(14) 0.0559(16) -0.0122(12) -0.0007(12) -0.0074(12)
O3 0.059(2) 0.104(3) 0.126(4) -0.039(3) -0.007(2) 0.011(2)
O4 0.0427(17) 0.086(3) 0.089(2) -0.036(2) 0.0007(16) -0.0107(17)
O5 0.085(3) 0.077(3) 0.095(3) -0.039(2) 0.024(2) -0.004(2)
O6 0.062(2) 0.0491(17) 0.071(2) -0.0251(15) -0.0019(15) -0.0067(15)
O7 0.0508(19) 0.086(3) 0.081(2) -0.039(2) -0.0021(16) -0.0173(18)
O8 0.0544(19) 0.086(3) 0.064(2) -0.0206(18) -0.0039(15) -0.0137(18)
O9 0.053(2) 0.071(2) 0.083(2) -0.0118(19) -0.0055(17) -0.0048(17)
O10 0.056(2) 0.0448(17) 0.091(2) -0.0130(16) -0.0056(17) -0.0036(15)
O11 0.063(2) 0.072(2) 0.096(3) -0.022(2) 0.007(2) -0.022(2)
O12 0.071(2) 0.074(2) 0.065(2) -0.0164(18) 0.0104(17) -0.0200(19)
O13 0.074(2) 0.069(2) 0.069(2) -0.0213(18) -0.0127(17) -0.0152(19)
O14 0.063(2) 0.0504(18) 0.079(2) -0.0206(17) -0.0092(16) -0.0107(15)
O15 0.074(2) 0.057(2) 0.0596(19) -0.0132(16) -0.0038(16) -0.0083(17)
O16 0.0556(18) 0.0541(18) 0.0650(19) -0.0116(15) 0.0043(14) -0.0099(15)
O17 0.065(2) 0.063(2) 0.085(2) -0.0302(19) 0.0051(17) -0.0252(17)
O18 0.061(2) 0.070(2) 0.076(2) -0.0303(18) -0.0037(16) -0.0218(17)
O19 0.076(2) 0.055(2) 0.067(2) -0.0107(16) -0.0015(17) -0.0009(17)
O20 0.082(3) 0.061(2) 0.062(2) -0.0077(17) -0.0080(17) 0.0008(19)
N1 0.054(2) 0.057(2) 0.068(2) -0.0195(19) 0.0012(18) -0.0061(18)
N2 0.049(2) 0.051(2) 0.067(2) -0.0163(18) -0.0029(17) -0.0082(17)
N3 0.095(3) 0.039(2) 0.085(3) -0.007(2) -0.016(3) -0.005(2)
C1 0.073(3) 0.083(4) 0.066(3) -0.028(3) -0.011(3) -0.012(3)
C2 0.101(5) 0.087(4) 0.069(3) -0.027(3) -0.019(3) -0.003(4)
C3 0.134(6) 0.075(4) 0.063(3) -0.025(3) -0.005(4) 0.002(4)
C4 0.090(4) 0.073(4) 0.077(4) -0.023(3) 0.004(3) 0.010(3)
C5 0.062(3) 0.057(3) 0.071(3) -0.018(2) 0.006(2) -0.002(2)
C6 0.053(3) 0.065(3) 0.088(4) -0.016(3) 0.001(2) -0.006(2)
C7 0.052(3) 0.072(3) 0.084(3) -0.034(3) -0.001(2) -0.012(2)
C8 0.056(3) 0.092(4) 0.114(5) -0.045(4) -0.004(3) -0.028(3)
C9 0.042(3) 0.112(5) 0.112(5) -0.034(4) 0.002(3) -0.017(3)
C10 0.044(3) 0.084(4) 0.089(4) -0.023(3) 0.011(2) -0.009(3)
C11 0.052(3) 0.050(2) 0.062(3) -0.007(2) 0.003(2) -0.003(2)
C12 0.074(3) 0.048(3) 0.059(3) -0.012(2) 0.006(2) -0.003(2)
C13 0.052(3) 0.067(3) 0.069(3) -0.024(2) -0.008(2) -0.003(2)
C14 0.086(4) 0.116(6) 0.083(4) -0.053(4) -0.003(3) -0.026(4)
C15 0.221(15) 0.139(10) 0.179(12) -0.037(9) -0.003(10) -0.030(10)
C16 0.054(3) 0.058(3) 0.076(3) -0.020(2) -0.010(2) 0.000(2)
C17 0.069(4) 0.056(3) 0.163(7) -0.015(4) -0.012(4) 0.007(3)
C18 0.120(9) 0.123(9) 0.40(2) -0.057(12) -0.027(12) 0.036(7)
C19 0.082(4) 0.077(4) 0.077(4) -0.021(3) 0.018(3) -0.037(3)
C20 0.127(8) 0.199(12) 0.149(8) 0.028(8) 0.014(6) -0.086(8)
C21 0.063(3) 0.056(3) 0.087(4) -0.031(3) -0.015(3) -0.007(2)
C22 0.152(8) 0.094(5) 0.143(7) -0.023(5) -0.070(6) -0.042(5)
C23 0.054(3) 0.061(3) 0.058(3) -0.006(2) -0.006(2) -0.011(2)
C24 0.121(6) 0.090(5) 0.077(4) -0.015(3) 0.014(4) -0.024(4)
C25 0.053(3) 0.053(3) 0.087(4) -0.023(3) -0.008(2) -0.014(2)
C26 0.075(4) 0.065(3) 0.112(5) -0.024(3) -0.020(3) -0.029(3)
C27 0.083(5) 0.129(7) 0.190(9) -0.063(7) -0.006(5) -0.042(5)
C28 0.075(3) 0.048(3) 0.070(3) -0.008(2) -0.014(3) -0.002(2)
C29 0.153(8) 0.113(6) 0.092(5) 0.002(5) 0.003(5) 0.052(6)
C30 0.093(4) 0.052(3) 0.110(5) -0.024(3) -0.018(4) 0.009(3)
C31 0.104(5) 0.080(4) 0.111(5) -0.036(4) -0.019(4) 0.015(4)
C32 0.144(9) 0.115(7) 0.186(10) -0.073(7) -0.005(8) 0.020(6)
C33 0.123(8) 0.151(9) 0.157(9) -0.077(7) -0.029(6) 0.041(7)
C34 0.078(4) 0.050(3) 0.102(4) -0.015(3) -0.012(3) -0.008(3)
C35 0.109(5) 0.073(4) 0.103(5) -0.020(4) -0.028(4) -0.008(4)
C36 0.103(5) 0.093(5) 0.110(5) -0.021(4) -0.023(4) -0.024(4)
C37 0.149(9) 0.153(9) 0.152(9) -0.014(7) -0.064(7) -0.032(7)
C38 0.094(5) 0.057(3) 0.101(5) -0.006(3) -0.010(3) -0.014(3)
C39 0.102(5) 0.063(4) 0.097(4) -0.007(3) 0.001(4) -0.017(3)
C40 0.138(8) 0.096(6) 0.111(6) -0.006(5) -0.005(5) -0.009(5)
C41 0.138(9) 0.154(10) 0.140(8) -0.020(7) 0.013(7) 0.007(7)
C42 0.086(4) 0.057(3) 0.087(4) -0.006(3) -0.013(3) -0.002(3)
C43 0.102(5) 0.063(4) 0.107(5) -0.020(3) -0.020(4) -0.009(3)
C44 0.124(6) 0.102(6) 0.106(5) -0.023(4) -0.046(5) -0.002(5)
C45 0.151(9) 0.183(11) 0.141(8) -0.045(8) -0.059(7) -0.005(8)

loop_
_atom_type_symbol
_atom_type_description
_atom_type_scat_dispersion_real
_atom_type_scat_dispersion_imag
_atom_type_scat_source
C C 0.0033 0.0016 'International Tables Vol C Tables 4.2.6.8 and 6.1.1.4'
H H 0.0000 0.0000 'International Tables Vol C Tables 4.2.6.8 and 6.1.1.4'
N N 0.0061 0.0033 'International Tables Vol C Tables 4.2.6.8 and 6.1.1.4'
O O 0.0106 0.0060 'International Tables Vol C Tables 4.2.6.8 and 6.1.1.4'
Mn Mn 0.3368 0.7283 'International Tables Vol C Tables 4.2.6.8 and 6.1.1.4'
P P 0.1023 0.0942 'International Tables Vol C Tables 4.2.6.8 and 6.1.1.4'

loop_
_geom_angle_atom_site_label_1
_geom_angle_atom_site_label_2
_geom_angle_atom_site_label_3
_geom_angle
_geom_angle_site_symmetry_1
_geom_angle_site_symmetry_3
_geom_angle_publ_flag
O1 Mn1 O4 172.19(15) . . ?
O1 Mn1 O7 97.06(14) . . ?
O4 Mn1 O7 90.67(15) . . ?
O1 Mn1 N1 91.53(15) . . ?
O4 Mn1 N1 80.72(16) . . ?
O7 Mn1 N1 171.31(16) . . ?
O1 Mn1 O9 92.50(14) . . ?
O4 Mn1 O9 85.97(16) . . ?
O7 Mn1 O9 92.65(17) . . ?
N1 Mn1 O9 85.63(16) . . ?
O1 Mn1 O11 92.77(15) . . ?
O4 Mn1 O11 87.92(17) . . ?
O7 Mn1 O11 93.30(17) . . ?
N1 Mn1 O11 87.59(16) . . ?
O9 Mn1 O11 171.52(15) . . ?
O2 Mn2 O1 82.31(13) . . ?
O2 Mn2 O12 172.84(15) . . ?
O1 Mn2 O12 93.99(15) . . ?
O2 Mn2 O20 97.25(15) . . ?
O1 Mn2 O20 172.06(15) . . ?
O12 Mn2 O20 87.26(17) . . ?
O2 Mn2 O13 91.59(14) . . ?
O1 Mn2 O13 87.36(14) . . ?
O12 Mn2 O13 94.37(15) . . ?
O20 Mn2 O13 84.73(16) . . ?
O2 Mn2 O17 88.67(13) . . ?
O1 Mn2 O17 99.19(14) . . ?
O12 Mn2 O17 85.87(15) . . ?
O20 Mn2 O17 88.71(16) . . ?
O13 Mn2 O17 173.41(16) . . ?
O2 Mn2 Mn3 42.06(9) . . ?
O1 Mn2 Mn3 41.35(9) . . ?
O12 Mn2 Mn3 135.12(13) . . ?
O20 Mn2 Mn3 136.17(12) . . ?
O13 Mn2 Mn3 81.83(11) . . ?
O17 Mn2 Mn3 102.64(11) . . ?
O1 Mn3 O2 82.07(13) . . ?
O1 Mn3 O16 175.33(14) . . ?
O2 Mn3 O16 94.80(14) . . ?
O1 Mn3 O10 97.30(15) . . ?
O2 Mn3 O10 173.86(14) . . ?
O16 Mn3 O10 86.18(15) . . ?
O1 Mn3 O14 91.69(14) . . ?
O2 Mn3 O14 87.22(13) . . ?
O16 Mn3 O14 91.61(14) . . ?
O10 Mn3 O14 86.70(14) . . ?
O1 Mn3 O8 87.99(13) . . ?
O2 Mn3 O8 96.32(14) . . ?
O16 Mn3 O8 88.92(14) . . ?
O10 Mn3 O8 89.75(15) . . ?
O14 Mn3 O8 176.37(14) . . ?
O1 Mn3 Mn2 41.86(10) . . ?
O2 Mn3 Mn2 41.31(9) . . ?
O16 Mn3 Mn2 135.61(11) . . ?
O10 Mn3 Mn2 136.59(11) . . ?
O14 Mn3 Mn2 81.84(10) . . ?
O8 Mn3 Mn2 100.27(10) . . ?
O2 Mn4 O6 172.42(13) . . ?
O2 Mn4 O18 98.08(14) . . ?
O6 Mn4 O18 89.47(15) . . ?
O2 Mn4 N2 92.27(14) . . ?
O6 Mn4 N2 80.22(15) . . ?
O18 Mn4 N2 169.26(16) . . ?
O2 Mn4 O15 90.37(13) . . ?
O6 Mn4 O15 87.82(14) . . ?
O18 Mn4 O15 99.02(15) . . ?
N2 Mn4 O15 83.71(15) . . ?
O2 Mn4 O19 91.72(14) . . ?
O6 Mn4 O19 88.64(14) . . ?
O18 Mn4 O19 91.85(15) . . ?
N2 Mn4 O19 84.94(15) . . ?
O15 Mn4 O19 168.53(14) . . ?
Mn1 O1 Mn3 124.48(18) . . ?
Mn1 O1 Mn2 129.22(16) . . ?
Mn3 O1 Mn2 96.79(14) . . ?
Mn4 O2 Mn2 125.00(15) . . ?
Mn4 O2 Mn3 130.01(16) . . ?
Mn2 O2 Mn3 96.62(13) . . ?
C6 O4 Mn1 118.6(3) . . ?
C12 O6 Mn4 118.7(3) . . ?
C13 O7 Mn1 126.5(3) . . ?
C13 O8 Mn3 134.1(3) . . ?
C16 O9 Mn1 133.7(3) . . ?
C16 O10 Mn3 129.1(3) . . ?
C19 O11 Mn1 129.3(4) . . ?
C19 O12 Mn2 125.5(4) . . ?
C21 O13 Mn2 125.1(3) . . ?
C21 O14 Mn3 124.8(3) . . ?
C23 O15 Mn4 128.6(3) . . ?
C23 O16 Mn3 124.5(3) . . ?
C25 O17 Mn2 134.3(3) . . ?
C25 O18 Mn4 127.1(3) . . ?
C28 O19 Mn4 131.8(3) . . ?
C28 O20 Mn2 131.5(3) . . ?
C1 N1 C5 119.7(5) . . ?
C1 N1 Mn1 128.3(4) . . ?
C5 N1 Mn1 112.0(3) . . ?
C11 N2 C7 120.1(4) . . ?
C11 N2 Mn4 112.9(3) . . ?
C7 N2 Mn4 127.0(3) . . ?
C42 N3 C34 105.3(4) . . ?
C42 N3 C30 111.7(5) . . ?
C34 N3 C30 111.8(5) . . ?
C42 N3 C38 110.6(5) . . ?
C34 N3 C38 111.5(5) . . ?
C30 N3 C38 106.1(4) . . ?
N1 C1 C2 121.0(6) . . ?
C1 C2 C3 119.7(6) . . ?
C4 C3 C2 118.8(6) . . ?
C3 C4 C5 119.8(6) . . ?
N1 C5 C4 121.0(5) . . ?
N1 C5 C6 114.0(4) . . ?
C4 C5 C6 125.0(5) . . ?
O3 C6 O4 124.9(5) . . ?
O3 C6 C5 120.7(5) . . ?
O4 C6 C5 114.4(5) . . ?
N2 C7 C8 120.4(5) . . ?
C9 C8 C7 120.3(6) . . ?
C8 C9 C10 118.6(5) . . ?
C11 C10 C9 119.7(5) . . ?
N2 C11 C10 120.9(5) . . ?
N2 C11 C12 114.0(4) . . ?
C10 C11 C12 125.2(5) . . ?
O5 C12 O6 125.5(5) . . ?
O5 C12 C11 120.5(5) . . ?
O6 C12 C11 114.0(4) . . ?
O8 C13 O7 125.9(5) . . ?
O8 C13 C14 119.7(5) . . ?
O7 C13 C14 114.4(5) . . ?
C15 C14 C13 118.8(8) . . ?
O9 C16 O10 125.0(5) . . ?
O9 C16 C17 118.7(5) . . ?
O10 C16 C17 116.2(5) . . ?
C18 C17 C16 112.9(8) . . ?
O11 C19 O12 125.5(5) . . ?
O11 C19 C20 123.0(7) . . ?
O12 C19 C20 111.5(7) . . ?
O14 C21 O13 125.0(5) . . ?
O14 C21 C22 119.3(5) . . ?
O13 C21 C22 115.8(6) . . ?
O15 C23 O16 126.5(4) . . ?
O15 C23 C24 119.0(5) . . ?
O16 C23 C24 114.4(5) . . ?
O17 C25 O18 126.9(4) . . ?
O17 C25 C26 119.3(5) . . ?
O18 C25 C26 113.7(5) . . ?
C27 C26 C25 113.3(6) . . ?
O19 C28 O20 125.7(5) . . ?
O19 C28 C29 118.8(6) . . ?
O20 C28 C29 115.4(5) . . ?
C31 C30 N3 115.3(5) . . ?
C30 C31 C32 113.3(7) . . ?
C33 C32 C31 115.8(9) . . ?
N3 C34 C35 116.3(5) . . ?
C36 C35 C34 108.1(6) . . ?
C35 C36 C37 113.0(7) . . ?
C39 C38 N3 115.7(5) . . ?
C38 C39 C40 109.8(6) . . ?
C39 C40 C41 112.7(7) . . ?
C43 C42 N3 116.6(5) . . ?
C42 C43 C44 111.3(5) . . ?
C45 C44 C43 113.4(7) . . ?

loop_
_geom_bond_atom_site_label_1
_geom_bond_atom_site_label_2
_geom_bond_distance
_geom_bond_site_symmetry_2
_geom_bond_publ_flag
Mn1 O1 1.846(3) . ?
Mn1 O4 1.929(4) . ?
Mn1 O7 1.940(4) . ?
Mn1 N1 2.062(4) . ?
Mn1 O9 2.166(4) . ?
Mn1 O11 2.183(4) . ?
Mn2 O2 1.889(3) . ?
Mn2 O1 1.910(3) . ?
Mn2 O12 1.948(3) . ?
Mn2 O20 1.953(4) . ?
Mn2 O13 2.183(3) . ?
Mn2 O17 2.202(3) . ?
Mn2 Mn3 2.8419(13) . ?
Mn3 O1 1.891(3) . ?
Mn3 O2 1.917(3) . ?
Mn3 O16 1.932(3) . ?
Mn3 O10 1.969(3) . ?
Mn3 O14 2.205(3) . ?
Mn3 O8 2.226(3) . ?
Mn4 O2 1.849(3) . ?
Mn4 O6 1.933(3) . ?
Mn4 O18 1.939(3) . ?
Mn4 N2 2.051(4) . ?
Mn4 O15 2.191(4) . ?
Mn4 O19 2.225(4) . ?
O3 C6 1.236(7) . ?
O4 C6 1.288(7) . ?
O5 C12 1.215(6) . ?
O6 C12 1.296(6) . ?
O7 C13 1.287(6) . ?
O8 C13 1.219(6) . ?
O9 C16 1.235(6) . ?
O10 C16 1.273(6) . ?
O11 C19 1.211(8) . ?
O12 C19 1.303(7) . ?
O13 C21 1.264(6) . ?
O14 C21 1.253(7) . ?
O15 C23 1.229(6) . ?
O16 C23 1.279(6) . ?
O17 C25 1.216(6) . ?
O18 C25 1.274(6) . ?
O19 C28 1.227(6) . ?
O20 C28 1.271(7) . ?
N1 C1 1.333(7) . ?
N1 C5 1.348(6) . ?
N2 C11 1.341(6) . ?
N2 C7 1.351(6) . ?
N3 C42 1.512(7) . ?
N3 C34 1.512(7) . ?
N3 C30 1.531(7) . ?
N3 C38 1.531(8) . ?
C1 C2 1.380(8) . ?
C2 C3 1.387(10) . ?
C3 C4 1.353(9) . ?
C4 C5 1.388(8) . ?
C5 C6 1.506(8) . ?
C7 C8 1.371(7) . ?
C8 C9 1.368(9) . ?
C9 C10 1.383(9) . ?
C10 C11 1.370(7) . ?
C11 C12 1.495(7) . ?
C13 C14 1.495(7) . ?
C14 C15 1.407(14) . ?
C16 C17 1.508(8) . ?
C17 C18 1.488(13) . ?
C19 C20 1.529(10) . ?
C21 C22 1.519(8) . ?
C23 C24 1.506(8) . ?
C25 C26 1.525(7) . ?
C26 C27 1.504(10) . ?
C28 C29 1.514(9) . ?
C30 C31 1.493(10) . ?
C31 C32 1.533(11) . ?
C32 C33 1.456(14) . ?
C34 C35 1.533(9) . ?
C35 C36 1.521(9) . ?
C36 C37 1.523(10) . ?
C38 C39 1.509(9) . ?
C39 C40 1.515(10) . ?
C40 C41 1.530(13) . ?
C42 C43 1.509(9) . ?
C43 C44 1.512(9) . ?
C44 C45 1.495(11) . ?
